data_7703517
loop_
_publ_author_name
'Labra-V\'azquez, Pablo'
'Boc\'e, Mathilde'
'Tass\'e, Marine'
'Mallet-Ladeira, Sonia'
'Lacroix, Pascal G.'
'Farf\'an, Norberto'
'Malfant, Isabelle'

_publ_section_title
;
 Chemical and photochemical behavior of ruthenium nitrosyl complexes with
 terpyridine ligands in aqueous media.
;
_journal_issue 10
_journal_name_full 'Dalton transactions (Cambridge, England : 2003)'
_journal_page_first 3138
_journal_page_last 3154
_journal_paper_doi 10.1039/c9dt04832d
_journal_volume 49
_journal_year 2020
_chemical_formula_moiety 'C21 H18 Cl N4 O2 Ru S, F6 P '
_chemical_formula_sum 'C21 H18 Cl F6 N4 O2 P Ru S'
_chemical_formula_weight 671.95
_space_group_IT_number 2
_space_group_name_Hall '-P 1'
_space_group_name_H-M_alt 'P -1'
_symmetry_cell_setting triclinic
_symmetry_space_group_name_Hall '-P 1'
_symmetry_space_group_name_H-M 'P -1'
_atom_sites_solution_hydrogens difmap
_atom_sites_solution_primary other
_audit_update_record
;
2019-11-28 deposited with the CCDC.	2020-02-11 downloaded from the CCDC.
;
_cell_angle_alpha 80.941(2)
_cell_angle_beta 85.288(2)
_cell_angle_gamma 69.984(2)
_cell_formula_units_Z 2
_cell_length_a 7.6895(4)
_cell_length_b 10.6774(6)
_cell_length_c 15.5498(9)
_cell_measurement_reflns_used 9958
_cell_measurement_temperature 100
_cell_measurement_theta_max 28.12
_cell_measurement_theta_min 2.59
_cell_volume 1184.07(11)
_computing_cell_refinement 'Apex2 (Bruker AXS, 2006)'
_computing_data_collection 'Apex2 (Bruker AXS, 2006)'
_computing_data_reduction 'Apex2 (Bruker AXS, 2006)'
_computing_molecular_graphics 'CAMERON (Watkin et al., 1996)'
_computing_publication_material 'CRYSTALS (Betteridge et al., 2003)'
_computing_structure_refinement 'CRYSTALS (Betteridge et al., 2003)'
_computing_structure_solution 'Superflip (Palatinus & Chapuis, 2007)'
_diffrn_ambient_temperature 100
_diffrn_measured_fraction_theta_full 0.998
_diffrn_measured_fraction_theta_max 0.998
_diffrn_measurement_device Area
_diffrn_measurement_device_type 'Bruker Kappa Apex2'
_diffrn_measurement_method '\f & \w scans'
_diffrn_radiation_monochromator graphite
_diffrn_radiation_type 'Mo K\a'
_diffrn_radiation_wavelength 0.71073
_diffrn_reflns_av_R_equivalents 0.038
_diffrn_reflns_limit_h_max 10
_diffrn_reflns_limit_h_min -10
_diffrn_reflns_limit_k_max 14
_diffrn_reflns_limit_k_min -14
_diffrn_reflns_limit_l_max 20
_diffrn_reflns_limit_l_min -20
_diffrn_reflns_number 68687
_diffrn_reflns_theta_full 28.401
_diffrn_reflns_theta_max 28.401
_diffrn_reflns_theta_min 1.327
_diffrn_standards_number 0
_exptl_absorpt_coefficient_mu 1.008
_exptl_absorpt_correction_T_max 0.95
_exptl_absorpt_correction_T_min 0.90
_exptl_absorpt_correction_type multi-scan
_exptl_absorpt_process_details 'SADABS (Siemens, 1996)'
_exptl_crystal_colour orange
_exptl_crystal_density_diffrn 1.885
_exptl_crystal_density_meas ?
_exptl_crystal_density_method 'not measured'
_exptl_crystal_description planar
_exptl_crystal_F_000 668
_exptl_crystal_size_max 0.130
_exptl_crystal_size_mid 0.100
_exptl_crystal_size_min 0.060
_refine_diff_density_max 1.55
_refine_diff_density_min -0.96
_refine_ls_extinction_method None
_refine_ls_goodness_of_fit_ref 1.0240
_refine_ls_hydrogen_treatment constr
_refine_ls_matrix_type full
_refine_ls_number_parameters 328
_refine_ls_number_reflns 5129
_refine_ls_number_restraints 0
_refine_ls_R_factor_all 0.0369
_refine_ls_R_factor_gt 0.0315
_refine_ls_shift/su_max 0.0004846
_refine_ls_shift/su_mean 0.0000239
_refine_ls_structure_factor_coef F
_refine_ls_weighting_details
;
 Method = Chebychev polynomial, (Carruthers & Watkin, 1979) 
 W = 1.0/[A[0]*T[0]'(X)+A[1]*T[1]'(X) ... +A[NP-1]*T[NP-1]'(X)] 
 0.122 0.157 0.530E-01 
;
_refine_ls_weighting_scheme calc
_refine_ls_wR_factor_all 0.0490
_refine_ls_wR_factor_gt 0.0429
_refine_ls_wR_factor_ref 0.0328
_reflns_limit_h_max 10
_reflns_limit_h_min -10
_reflns_limit_k_max 14
_reflns_limit_k_min -13
_reflns_limit_l_max 20
_reflns_limit_l_min 0
_reflns_number_gt 5312
_reflns_number_total 5944
_reflns_threshold_expression I>2.0\s(I)
_oxford_refine_ls_r_factor_ref 0.0297
_oxford_reflns_number_all 5944
_cod_data_source_file c9dt04832d2.cif
_cod_data_source_block 5b
_cod_depositor_comments
;
The following automatic conversions were performed:

data item '_exptl_crystal_density_meas' value 'not measured' was
changed to '?' -- the value is perceived as not measured.

Automatic conversion script
Id: cif_fix_values 7556 2019-12-06 15:28:31Z antanas 

 Adding full bibliography for 7703513--7703518.cif.
;
_cod_original_cell_volume 1184.07(12)
_cod_original_sg_symbol_H-M 'P -1 '
_cod_original_formula_sum 'C21 H18 Cl1 F6 N4 O2 P1 Ru1 S1'
_cod_database_code 7703517
_oxford_refine_reflns_threshold_expression_ref I>3.0\s(I)

loop_
_symmetry_equiv_pos_as_xyz
x,y,z
-x,-y,-z

loop_
_atom_site_label
_atom_site_type_symbol
_atom_site_fract_x
_atom_site_fract_y
_atom_site_fract_z
_atom_site_U_iso_or_equiv
_atom_site_occupancy
_atom_site_adp_type
_atom_site_refinement_flags_posn
_atom_site_refinement_flags_adp
_atom_site_refinement_flags_occupancy
_atom_site_disorder_assembly
_atom_site_disorder_group
_atom_site_attached_hydrogens
N1 N 0.5997(3) 0.4424(2) 0.32592(13) 0.0219 1.0000 Uani . . . . . .
N2 N 0.5953(3) 0.2188(2) 0.25572(13) 0.0185 1.0000 Uani . . . . . .
N3 N 0.3171(3) 0.4408(2) 0.22269(13) 0.0172 1.0000 Uani . . . . . .
N4 N 0.2197(3) 0.5207(2) 0.37498(13) 0.0208 1.0000 Uani . . . . . .
C1 C 0.7353(3) 0.1052(3) 0.27859(17) 0.0227 1.0000 Uani . . . . . .
C2 C 0.8329(3) 0.0234(3) 0.21818(18) 0.0245 1.0000 Uani . . . . . .
C3 C 0.7809(3) 0.0569(3) 0.13245(18) 0.0241 1.0000 Uani . . . . . .
C4 C 0.6341(3) 0.1737(3) 0.10804(16) 0.0203 1.0000 Uani . . . . . .
C5 C 0.5450(3) 0.2549(2) 0.17049(15) 0.0178 1.0000 Uani . . . . . .
C6 C 0.3905(3) 0.3832(2) 0.15130(15) 0.0164 1.0000 Uani . . . . . .
C7 C 0.3184(3) 0.4443(2) 0.07073(15) 0.0170 1.0000 Uani . . . . . .
C8 C 0.1649(3) 0.5630(2) 0.06577(15) 0.0165 1.0000 Uani . . . . . .
C9 C 0.0860(3) 0.6140(2) 0.14328(16) 0.0180 1.0000 Uani . . . . . .
C10 C 0.1655(3) 0.5507(2) 0.22153(15) 0.0175 1.0000 Uani . . . . . .
C11 C 0.1045(3) 0.5914(2) 0.30907(15) 0.0190 1.0000 Uani . . . . . .
C12 C -0.0583(4) 0.6931(3) 0.32497(17) 0.0238 1.0000 Uani . . . . . .
C13 C -0.0992(4) 0.7255(3) 0.40951(19) 0.0302 1.0000 Uani . . . . . .
C14 C 0.0236(4) 0.6577(3) 0.47471(18) 0.0310 1.0000 Uani . . . . . .
C15 C 0.1821(4) 0.5551(3) 0.45538(17) 0.0261 1.0000 Uani . . . . . .
C16 C 0.0862(3) 0.6312(2) -0.01805(15) 0.0172 1.0000 Uani . . . . . .
C17 C 0.1371(3) 0.59324(19) -0.10081(12) 0.0140 0.8500 Uani . . . . . .
C18 C 0.0224(4) 0.6847(3) -0.16715(16) 0.0226 1.0000 Uani . . . . . .
C19 C -0.1075(4) 0.7877(3) -0.13382(18) 0.0253 1.0000 Uani . . . . . .
F1 F 0.4587(3) 0.9068(2) 0.07611(12) 0.0506 1.0000 Uani . . . . . .
F2 F 0.2189(2) 0.8609(2) 0.14897(16) 0.0513 1.0000 Uani . . . . . .
F3 F 0.4587(2) 0.69263(17) 0.10371(11) 0.0311 1.0000 Uani . . . . . .
F4 F 0.4122(3) 0.7127(2) 0.24612(12) 0.0468 1.0000 Uani . . . . . .
F5 F 0.6544(2) 0.7570(2) 0.17299(15) 0.0463 1.0000 Uani . . . . . .
F6 F 0.4165(3) 0.92540(18) 0.21879(12) 0.0387 1.0000 Uani . . . . . .
O1 O 0.7200(3) 0.4833(2) 0.32794(14) 0.0327 1.0000 Uani . . . . . .
O2 O 0.2609(2) 0.26177(18) 0.35126(11) 0.0215 1.0000 Uani . . . . . .
S2 S 0.1699(3) 0.56947(19) -0.11140(12) 0.0140 0.1500 Uani . . . . . .
C20 C 0.3109(4) 0.1203(3) 0.38367(18) 0.0273 1.0000 Uani . . . . . .
C21 C 0.1477(4) 0.0727(3) 0.3806(2) 0.0312 1.0000 Uani . . . . . .
Ru1 Ru 0.43674(3) 0.35838(2) 0.335683(13) 0.0185 1.0000 Uani . . . . . .
Cl1 Cl 0.56303(9) 0.25138(8) 0.47480(4) 0.0299 1.0000 Uani . . . . . .
S1 S -0.09815(10) 0.77976(7) -0.02583(5) 0.0206 0.8500 Uani . . . . . .
C170 C -0.06956(10) 0.73912(7) -0.02944(5) 0.0206 0.1500 Uani . . . . . .
P1 P 0.43625(8) 0.81034(6) 0.16123(4) 0.0176 1.0000 Uani . . . . . .
H11 H 0.7672 0.0824 0.3361 0.0272 1.0000 Uiso R . . . . .
H21 H 0.9333 -0.0528 0.2353 0.0289 1.0000 Uiso R . . . . .
H31 H 0.8425 0.0020 0.0911 0.0284 1.0000 Uiso R . . . . .
H41 H 0.5957 0.1991 0.0510 0.0244 1.0000 Uiso R . . . . .
H71 H 0.3696 0.4086 0.0210 0.0199 1.0000 Uiso R . . . . .
H91 H -0.0170 0.6887 0.1413 0.0219 1.0000 Uiso R . . . . .
H121 H -0.1378 0.7376 0.2809 0.0280 1.0000 Uiso R . . . . .
H131 H -0.2102 0.7928 0.4207 0.0359 1.0000 Uiso R . . . . .
H141 H -0.0012 0.6794 0.5308 0.0371 1.0000 Uiso R . . . . .
H151 H 0.2663 0.5071 0.4993 0.0314 1.0000 Uiso R . . . . .
H201 H 0.3505 0.1059 0.4445 0.0331 1.0000 Uiso R . . . . .
H202 H 0.4150 0.0659 0.3488 0.0335 1.0000 Uiso R . . . . .
H211 H 0.1835 -0.0221 0.4034 0.0454 1.0000 Uiso R . . . . .
H212 H 0.0436 0.1197 0.4168 0.0473 1.0000 Uiso R . . . . .
H213 H 0.1079 0.0861 0.3215 0.0476 1.0000 Uiso R . . . . .
H171 H 0.2372 0.5150 -0.1118 0.0168 0.8500 Uiso . . . . . .
H1702 H -0.1462 0.7810 0.0163 0.0247 0.1500 Uiso . . . . . .
H181 H 0.0239 0.6823 -0.2280 0.0271 0.1500 Uiso R . . . . .
H182 H 0.0358 0.6743 -0.2272 0.0271 0.8500 Uiso R . . . . .
H191 H -0.1961 0.8582 -0.1684 0.0304 0.8500 Uiso R . . . . .
H192 H -0.1957 0.8660 -0.1625 0.0304 0.1500 Uiso R . . . . .

loop_
_atom_site_aniso_label
_atom_site_aniso_U_11
_atom_site_aniso_U_22
_atom_site_aniso_U_33
_atom_site_aniso_U_23
_atom_site_aniso_U_13
_atom_site_aniso_U_12
N1 0.0213(10) 0.0298(11) 0.0179(10) -0.0080(8) 0.0006(8) -0.0110(9)
N2 0.0129(9) 0.0259(11) 0.0187(9) -0.0059(8) 0.0014(7) -0.0081(8)
N3 0.0138(9) 0.0234(10) 0.0169(9) -0.0088(8) 0.0020(7) -0.0073(8)
N4 0.0221(10) 0.0265(11) 0.0185(10) -0.0093(8) 0.0044(8) -0.0128(9)
C1 0.0166(11) 0.0281(13) 0.0246(12) -0.0010(10) -0.0012(9) -0.0102(10)
C2 0.0175(11) 0.0208(12) 0.0340(14) -0.0027(10) -0.0008(10) -0.0055(9)
C3 0.0205(12) 0.0203(12) 0.0328(14) -0.0091(10) 0.0034(10) -0.0072(10)
C4 0.0180(11) 0.0232(12) 0.0221(11) -0.0083(9) 0.0011(9) -0.0082(9)
C5 0.0129(10) 0.0232(12) 0.0196(11) -0.0059(9) 0.0012(8) -0.0080(9)
C6 0.0120(10) 0.0226(11) 0.0167(10) -0.0077(9) 0.0031(8) -0.0070(9)
C7 0.0138(10) 0.0231(11) 0.0175(10) -0.0095(9) 0.0029(8) -0.0082(9)
C8 0.0128(10) 0.0207(11) 0.0196(11) -0.0067(9) 0.0012(8) -0.0089(9)
C9 0.0122(10) 0.0212(11) 0.0221(11) -0.0083(9) 0.0018(8) -0.0055(9)
C10 0.0131(10) 0.0230(11) 0.0191(11) -0.0095(9) 0.0032(8) -0.0075(9)
C11 0.0187(11) 0.0236(12) 0.0184(11) -0.0087(9) 0.0054(9) -0.0104(9)
C12 0.0239(12) 0.0250(13) 0.0246(12) -0.0096(10) 0.0067(10) -0.0097(10)
C13 0.0333(14) 0.0281(14) 0.0310(14) -0.0149(11) 0.0156(11) -0.0114(12)
C14 0.0418(16) 0.0335(15) 0.0209(12) -0.0133(11) 0.0120(11) -0.0155(13)
C15 0.0342(14) 0.0324(14) 0.0177(11) -0.0102(10) 0.0050(10) -0.0173(12)
C16 0.0148(10) 0.0194(11) 0.0197(11) -0.0068(9) 0.0009(8) -0.0071(9)
C17 0.0119(3) 0.0138(3) 0.0153(3) -0.0063(2) 0.0006(2) -0.0015(2)
C18 0.0249(12) 0.0302(13) 0.0185(11) -0.0057(10) 0.0018(9) -0.0162(11)
C19 0.0207(12) 0.0252(13) 0.0314(14) -0.0021(11) -0.0058(10) -0.0091(10)
F1 0.0911(17) 0.0496(12) 0.0257(9) 0.0044(8) -0.0106(10) -0.0445(12)
F2 0.0165(8) 0.0468(12) 0.0888(16) -0.0311(11) -0.0077(9) 0.0028(8)
F3 0.0293(8) 0.0313(9) 0.0369(9) -0.0217(7) 0.0059(7) -0.0096(7)
F4 0.0720(14) 0.0491(12) 0.0282(9) 0.0000(8) 0.0024(9) -0.0348(11)
F5 0.0158(8) 0.0579(12) 0.0675(13) -0.0226(10) -0.0053(8) -0.0080(8)
F6 0.0489(11) 0.0351(10) 0.0364(10) -0.0211(8) -0.0007(8) -0.0128(8)
O1 0.0272(10) 0.0470(13) 0.0342(11) -0.0101(9) -0.0009(8) -0.0235(9)
O2 0.0165(8) 0.0284(9) 0.0227(9) -0.0078(7) 0.0017(6) -0.0103(7)
S2 0.0119(3) 0.0138(3) 0.0153(3) -0.0063(2) 0.0006(2) -0.0015(2)
C20 0.0257(13) 0.0297(14) 0.0289(13) -0.0051(11) -0.0037(10) -0.0110(11)
C21 0.0286(14) 0.0339(15) 0.0348(15) -0.0053(12) 0.0009(11) -0.0155(12)
Ru1 0.01518(9) 0.02826(11) 0.01553(9) -0.00773(7) 0.00095(6) -0.00981(7)
Cl1 0.0302(3) 0.0425(4) 0.0209(3) -0.0028(3) -0.0054(2) -0.0169(3)
S1 0.0186(3) 0.0204(3) 0.0219(3) -0.0072(2) 0.0004(2) -0.0037(2)
C170 0.0186(3) 0.0204(3) 0.0219(3) -0.0072(2) 0.0004(2) -0.0037(2)
P1 0.0136(3) 0.0191(3) 0.0196(3) -0.0072(2) 0.0009(2) -0.0033(2)

loop_
_atom_type_symbol
_atom_type_scat_dispersion_real
_atom_type_scat_dispersion_imag
_atom_type_scat_Cromer_Mann_a1
_atom_type_scat_Cromer_Mann_b1
_atom_type_scat_Cromer_Mann_a2
_atom_type_scat_Cromer_Mann_b2
_atom_type_scat_Cromer_Mann_a3
_atom_type_scat_Cromer_Mann_b3
_atom_type_scat_Cromer_Mann_a4
_atom_type_scat_Cromer_Mann_b4
_atom_type_scat_Cromer_Mann_c
_atom_type_scat_source
C 0.0033 0.0016 2.3100 20.8439 1.0200 10.2075 1.5886 0.5687 0.8650 51.6512 0.2156 'International Tables Vol C 4.2.6.8 and 6.1.1.4'
H 0.0000 0.0000 0.4930 10.5109 0.3229 26.1257 0.1402 3.1424 0.0408 57.7998 0.0030 'International Tables Vol C 4.2.6.8 and 6.1.1.4'
N 0.0061 0.0033 12.2126 0.0057 3.1322 9.8933 2.0125 28.9975 1.1663 0.5826 -11.5290 'International Tables Vol C 4.2.6.8 and 6.1.1.4'
O 0.0106 0.0060 3.0485 13.2771 2.2868 5.7011 1.5463 0.3239 0.8670 32.9089 0.2508 'International Tables Vol C 4.2.6.8 and 6.1.1.4'
P 0.1023 0.0942 6.4345 1.9067 4.1791 27.1570 1.7800 0.5260 1.4908 68.1645 1.1149 'International Tables Vol C 4.2.6.8 and 6.1.1.4'
Ru -1.2594 0.8363 19.2674 0.8085 12.9182 8.4347 4.8634 24.7997 1.5676 94.2928 5.3787 'International Tables Vol C 4.2.6.8 and 6.1.1.4'
Cl 0.1484 0.1585 11.4604 0.0104 7.1964 1.1662 6.2556 18.5194 1.6455 47.7784 -9.5574 'International Tables Vol C 4.2.6.8 and 6.1.1.4'
P 0.1023 0.0942 6.4345 1.9067 4.1791 27.1570 1.7800 0.5260 1.4908 68.1645 1.1149 'International Tables Vol C 4.2.6.8 and 6.1.1.4'
S 0.1246 0.1234 6.9053 1.4679 5.2034 22.2151 1.4379 0.2536 1.5863 56.1720 0.8669 'International Tables Vol C 4.2.6.8 and 6.1.1.4'
F 0.0171 0.0103 3.5392 10.2825 2.6412 4.2944 1.5170 0.2615 1.0243 26.1476 0.2776 'International Tables Vol C 4.2.6.8 and 6.1.1.4'

loop_
_geom_angle_atom_site_label_1
_geom_angle_site_symmetry_1
_geom_angle_atom_site_label_2
_geom_angle_site_symmetry_2
_geom_angle_atom_site_label_3
_geom_angle_site_symmetry_3
_geom_angle
_geom_angle_publ_flag
O1 . N1 . Ru1 . 170.5(2) yes
C1 . N2 . C5 . 119.6(2) yes
C1 . N2 . Ru1 . 127.63(17) yes
C5 . N2 . Ru1 . 112.72(16) yes
C6 . N3 . C10 . 123.2(2) yes
C6 . N3 . Ru1 . 118.54(16) yes
C10 . N3 . Ru1 . 118.26(16) yes
C11 . N4 . C15 . 120.0(2) yes
C11 . N4 . Ru1 . 112.65(15) yes
C15 . N4 . Ru1 . 127.29(19) yes
N2 . C1 . C2 . 121.7(2) yes
N2 . C1 . H11 . 118.5 no
C2 . C1 . H11 . 119.8 no
C1 . C2 . C3 . 119.3(2) yes
C1 . C2 . H21 . 120.0 no
C3 . C2 . H21 . 120.8 no
C2 . C3 . C4 . 119.6(2) yes
C2 . C3 . H31 . 120.7 no
C4 . C3 . H31 . 119.7 no
C3 . C4 . C5 . 118.9(2) yes
C3 . C4 . H41 . 121.8 no
C5 . C4 . H41 . 119.3 no
C4 . C5 . N2 . 120.9(2) yes
C4 . C5 . C6 . 123.4(2) yes
N2 . C5 . C6 . 115.7(2) yes
C5 . C6 . N3 . 113.2(2) yes
C5 . C6 . C7 . 127.1(2) yes
N3 . C6 . C7 . 119.7(2) yes
C6 . C7 . C8 . 119.0(2) yes
C6 . C7 . H71 . 121.1 no
C8 . C7 . H71 . 119.9 no
C7 . C8 . C9 . 118.8(2) yes
C7 . C8 . C16 . 120.7(2) yes
C9 . C8 . C16 . 120.5(2) yes
C8 . C9 . C10 . 119.7(2) yes
C8 . C9 . H91 . 119.8 no
C10 . C9 . H91 . 120.5 no
C9 . C10 . N3 . 119.3(2) yes
C9 . C10 . C11 . 127.2(2) yes
N3 . C10 . C11 . 113.4(2) yes
C10 . C11 . N4 . 115.6(2) yes
C10 . C11 . C12 . 123.6(2) yes
N4 . C11 . C12 . 120.8(2) yes
C11 . C12 . C13 . 118.7(3) yes
C11 . C12 . H121 . 120.5 no
C13 . C12 . H121 . 120.8 no
C12 . C13 . C14 . 119.8(3) yes
C12 . C13 . H131 . 118.9 no
C14 . C13 . H131 . 121.3 no
C13 . C14 . C15 . 118.9(2) yes
C13 . C14 . H141 . 120.6 no
C15 . C14 . H141 . 120.5 no
C14 . C15 . N4 . 121.6(3) yes
C14 . C15 . H151 . 120.0 no
N4 . C15 . H151 . 118.4 no
C8 . C16 . C17 . 129.2(2) yes
C8 . C16 . S2 . 121.91(18) yes
C8 . C16 . S1 . 121.36(17) yes
C17 . C16 . S1 . 109.44(17) yes
S2 . C16 . S1 . 116.73(15) yes
C8 . C16 . C170 . 125.36(19) yes
C17 . C16 . C170 . 105.03(18) yes
S2 . C16 . C170 . 112.35(17) yes
C16 . C17 . C18 . 112.7(2) yes
C16 . C17 . H171 . 123.7 no
C18 . C17 . H171 . 123.7 no
C17 . C18 . C19 . 111.4(2) yes
C19 . C18 . S2 . 123.6(2) yes
C17 . C18 . H181 . 130.4 no
C19 . C18 . H181 . 118.2 no
S2 . C18 . H181 . 118.2 no
C17 . C18 . H182 . 124.3 no
C19 . C18 . H182 . 124.3 no
S2 . C18 . H182 . 112.1 no
C18 . C19 . S1 . 113.8(2) yes
C18 . C19 . C170 . 100.0(2) yes
C18 . C19 . H191 . 123.1 no
S1 . C19 . H191 . 123.1 no
C170 . C19 . H191 . 136.6 no
C18 . C19 . H192 . 130.0 no
S1 . C19 . H192 . 116.0 no
C170 . C19 . H192 . 130.0 no
C20 . O2 . Ru1 . 123.27(15) yes
C16 . S2 . C18 . 93.14(16) yes
O2 . C20 . C21 . 110.4(2) yes
O2 . C20 . H201 . 108.6 no
C21 . C20 . H201 . 109.9 no
O2 . C20 . H202 . 111.4 no
C21 . C20 . H202 . 108.4 no
H201 . C20 . H202 . 108.2 no
C20 . C21 . H211 . 109.1 no
C20 . C21 . H212 . 111.6 no
H211 . C21 . H212 . 107.0 no
C20 . C21 . H213 . 110.7 no
H211 . C21 . H213 . 109.4 no
H212 . C21 . H213 . 109.0 no
N4 . Ru1 . N2 . 158.87(8) yes
N4 . Ru1 . N3 . 79.71(8) yes
N2 . Ru1 . N3 . 79.60(8) yes
N4 . Ru1 . O2 . 86.18(8) yes
N2 . Ru1 . O2 . 87.81(7) yes
N3 . Ru1 . O2 . 85.17(8) yes
N4 . Ru1 . N1 . 94.21(9) yes
N2 . Ru1 . N1 . 92.65(9) yes
N3 . Ru1 . N1 . 97.25(9) yes
O2 . Ru1 . N1 . 177.57(9) yes
N4 . Ru1 . Cl1 . 99.42(6) yes
N2 . Ru1 . Cl1 . 100.87(6) yes
N3 . Ru1 . Cl1 . 175.63(6) yes
O2 . Ru1 . Cl1 . 90.50(6) yes
N1 . Ru1 . Cl1 . 87.08(7) yes
C16 . S1 . C19 . 92.66(13) yes
C19 . C170 . C16 . 110.10(14) yes
C19 . C170 . H1702 . 124.9 no
C16 . C170 . H1702 . 124.9 no
F3 . P1 . F5 . 89.77(10) yes
F3 . P1 . F6 . 179.22(10) yes
F5 . P1 . F6 . 89.55(11) yes
F3 . P1 . F2 . 89.18(10) yes
F5 . P1 . F2 . 178.90(11) yes
F6 . P1 . F2 . 91.50(10) yes
F3 . P1 . F4 . 89.25(10) yes
F5 . P1 . F4 . 90.16(12) yes
F6 . P1 . F4 . 90.37(11) yes
F2 . P1 . F4 . 89.49(13) yes
F3 . P1 . F1 . 90.20(10) yes
F5 . P1 . F1 . 90.28(13) yes
F6 . P1 . F1 . 90.19(11) yes
F2 . P1 . F1 . 90.06(13) yes
F4 . P1 . F1 . 179.29(11) yes

loop_
_geom_bond_atom_site_label_1
_geom_bond_site_symmetry_1
_geom_bond_atom_site_label_2
_geom_bond_site_symmetry_2
_geom_bond_distance
_geom_bond_publ_flag
N1 . O1 . 1.154(3) yes
N1 . Ru1 . 1.759(2) yes
N2 . C1 . 1.338(3) yes
N2 . C5 . 1.370(3) yes
N2 . Ru1 . 2.085(2) yes
N3 . C6 . 1.343(3) yes
N3 . C10 . 1.340(3) yes
N3 . Ru1 . 1.983(2) yes
N4 . C11 . 1.361(3) yes
N4 . C15 . 1.339(3) yes
N4 . Ru1 . 2.085(2) yes
C1 . C2 . 1.379(4) yes
C1 . H11 . 0.919 no
C2 . C3 . 1.380(4) yes
C2 . H21 . 0.930 no
C3 . C4 . 1.390(4) yes
C3 . H31 . 0.928 no
C4 . C5 . 1.383(3) yes
C4 . H41 . 0.927 no
C5 . C6 . 1.481(3) yes
C6 . C7 . 1.383(3) yes
C7 . C8 . 1.402(3) yes
C7 . H71 . 0.916 no
C8 . C9 . 1.406(3) yes
C8 . C16 . 1.457(3) yes
C9 . C10 . 1.375(3) yes
C9 . H91 . 0.911 no
C10 . C11 . 1.485(3) yes
C11 . C12 . 1.382(3) yes
C12 . C13 . 1.395(4) yes
C12 . H121 . 0.914 no
C13 . C14 . 1.379(4) yes
C13 . H131 . 0.933 no
C14 . C15 . 1.381(4) yes
C14 . H141 . 0.926 no
C15 . H151 . 0.940 no
C16 . C17 . 1.395(3) yes
C16 . S2 . 1.677(3) yes
C16 . S1 . 1.723(2) yes
C16 . C170 . 1.349(2) yes
C17 . C18 . 1.428(3) yes
C17 . H171 . 0.950 no
C18 . C19 . 1.348(4) yes
C18 . S2 . 1.556(3) yes
C18 . H181 . 0.950 no
C18 . H182 . 0.950 no
C19 . S1 . 1.674(3) yes
C19 . C170 . 1.642(3) yes
C19 . H191 . 0.950 no
C19 . H192 . 0.950 no
F1 . P1 . 1.5805(19) yes
F2 . P1 . 1.5887(18) yes
F3 . P1 . 1.6093(16) yes
F4 . P1 . 1.5880(19) yes
F5 . P1 . 1.5922(18) yes
F6 . P1 . 1.5903(17) yes
O2 . C20 . 1.441(3) yes
O2 . Ru1 . 1.9424(17) yes
C20 . C21 . 1.513(4) yes
C20 . H201 . 0.991 no
C20 . H202 . 0.991 no
C21 . H211 . 0.969 no
C21 . H212 . 0.975 no
C21 . H213 . 0.966 no
Ru1 . Cl1 . 2.3949(7) yes
C170 . H1702 . 0.950 no

loop_
_geom_hbond_atom_site_label_D
_geom_hbond_site_symmetry_D
_geom_hbond_atom_site_label_H
_geom_hbond_site_symmetry_H
_geom_hbond_atom_site_label_A
_geom_hbond_site_symmetry_A
_geom_hbond_angle_DHA
_geom_hbond_distance_DH
_geom_hbond_distance_HA
_geom_hbond_distance_DA
_geom_hbond_publ_flag
C14 . H141 . O2 2_566 143 0.93 2.58 3.364(4) yes
